data_2223275
loop_
_publ_author_name
'Shi, Hai-Bo'
'Hu, Wei-Xiao'
'Lin, Yan-Fang'

_publ_section_title
;
 <i>N</i>-(3,4-Dichlorophenyl)thiourea
;
_journal_coeditor_code BG2297
_journal_issue 10
_journal_name_full 'Acta Crystallographica Section E'
_journal_page_first o2401
_journal_paper_doi 10.1107/S1600536809035569
_journal_volume 65
_journal_year 2009
_chemical_formula_iupac 'C7 H6 Cl2 N2 S'
_chemical_formula_moiety 'C7 H6 Cl2 N2 S'
_chemical_formula_sum 'C7 H6 Cl2 N2 S'
_chemical_formula_weight 221.10
_chemical_name_systematic
;
<i>N</i>-(3,4-Dichlorophenyl)thiourea
;
_space_group_IT_number 2
_symmetry_cell_setting triclinic
_symmetry_space_group_name_Hall '-P 1'
_symmetry_space_group_name_H-M 'P -1'
_atom_sites_solution_hydrogens geom
_atom_sites_solution_primary direct
_atom_sites_solution_secondary difmap
_audit_creation_method SHELXL-97
_cell_angle_alpha 107.042(4)
_cell_angle_beta 94.468(4)
_cell_angle_gamma 94.778(4)
_cell_formula_units_Z 2
_cell_length_a 5.8168(19)
_cell_length_b 8.489(3)
_cell_length_c 9.771(3)
_cell_measurement_reflns_used 843
_cell_measurement_temperature 291(2)
_cell_measurement_theta_max 27.010
_cell_measurement_theta_min 2.525
_cell_volume 457.0(3)
_computing_cell_refinement 'SAINT (Bruker, 2005)'
_computing_data_collection 'SMART (Bruker, 2005)'
_computing_data_reduction 'SAINT (Bruker, 2005)'
_computing_molecular_graphics 'SHELXTL (Sheldrick, 2008)'
_computing_publication_material 'SHELXTL (Sheldrick, 2008)'
_computing_structure_refinement 'SHELXL97 (Sheldrick, 2008)'
_computing_structure_solution 'SHELXS97 (Sheldrick, 2008)'
_diffrn_ambient_temperature 291(2)
_diffrn_measured_fraction_theta_full 0.976
_diffrn_measured_fraction_theta_max 0.976
_diffrn_measurement_device_type 'Bruker SMART APEX CCD area-detector'
_diffrn_measurement_method '\f and \w'
_diffrn_radiation_monochromator graphite
_diffrn_radiation_source 'fine-focus sealed tube'
_diffrn_radiation_type MoK\a
_diffrn_radiation_wavelength 0.71073
_diffrn_reflns_av_R_equivalents 0.0624
_diffrn_reflns_av_sigmaI/netI 0.0368
_diffrn_reflns_limit_h_max 3
_diffrn_reflns_limit_h_min -6
_diffrn_reflns_limit_k_max 10
_diffrn_reflns_limit_k_min -9
_diffrn_reflns_limit_l_max 11
_diffrn_reflns_limit_l_min -11
_diffrn_reflns_number 1882
_diffrn_reflns_theta_full 25.01
_diffrn_reflns_theta_max 25.01
_diffrn_reflns_theta_min 2.19
_exptl_absorpt_coefficient_mu 0.880
_exptl_absorpt_correction_T_max 0.9329
_exptl_absorpt_correction_T_min 0.8793
_exptl_absorpt_correction_type multi-scan
_exptl_absorpt_process_details '(SADABS; Sheldrick, 1996)'
_exptl_crystal_colour orange
_exptl_crystal_density_diffrn 1.607
_exptl_crystal_density_method 'not measured'
_exptl_crystal_description prism
_exptl_crystal_F_000 224
_exptl_crystal_size_max 0.15
_exptl_crystal_size_mid 0.10
_exptl_crystal_size_min 0.08
_refine_diff_density_max 0.752
_refine_diff_density_min -0.763
_refine_ls_extinction_coef 0.13(4)
_refine_ls_extinction_expression Fc^*^=kFc[1+0.001xFc^2^\l^3^/sin(2\q)]^-1/4^
_refine_ls_extinction_method 'SHELXL97 (Sheldrick, 2008)'
_refine_ls_goodness_of_fit_ref 1.103
_refine_ls_hydrogen_treatment mixed
_refine_ls_matrix_type full
_refine_ls_number_parameters 122
_refine_ls_number_reflns 1562
_refine_ls_number_restraints 3
_refine_ls_restrained_S_all 1.102
_refine_ls_R_factor_all 0.0868
_refine_ls_R_factor_gt 0.0841
_refine_ls_shift/su_max 0.000
_refine_ls_shift/su_mean 0.000
_refine_ls_structure_factor_coef Fsqd
_refine_ls_weighting_details 'calc w=1/[\s^2^(Fo^2^)+(0.1955P)^2^] where P=(Fo^2^+2Fc^2^)/3'
_refine_ls_weighting_scheme calc
_refine_ls_wR_factor_gt 0.2309
_refine_ls_wR_factor_ref 0.2359
_reflns_number_gt 1410
_reflns_number_total 1562
_reflns_threshold_expression I>2\s(I)
_cod_data_source_file bg2297.cif
_cod_data_source_block I
_cod_database_code 2223275
_cod_database_fobs_code 2223275

loop_
_symmetry_equiv_pos_as_xyz
'x, y, z'
'-x, -y, -z'

loop_
_atom_site_type_symbol
_atom_site_label
_atom_site_fract_x
_atom_site_fract_y
_atom_site_fract_z
_atom_site_U_iso_or_equiv
_atom_site_adp_type
_atom_site_calc_flag
_atom_site_refinement_flags
_atom_site_occupancy
_atom_site_disorder_assembly
_atom_site_disorder_group
Cl Cl1 0.19736(17) 0.43998(14) 0.66939(11) 0.0560(6) Uani d . 1 . .
Cl Cl2 -0.27770(17) 0.21189(14) 0.62155(11) 0.0565(6) Uani d . 1 . .
C C1 0.1662(6) 0.1685(4) 0.2584(4) 0.0365(9) Uani d . 1 . .
C C2 0.2383(6) 0.2836(4) 0.3921(4) 0.0398(9) Uani d . 1 . .
H H2 0.3777 0.3512 0.4062 0.048 Uiso calc R 1 . .
C C3 0.1023(6) 0.2971(4) 0.5034(4) 0.0374(9) Uani d . 1 . .
C C4 -0.1046(6) 0.1948(4) 0.4830(4) 0.0388(9) Uani d . 1 . .
C C5 -0.1748(6) 0.0795(5) 0.3507(4) 0.0480(11) Uani d . 1 . .
H H5 -0.3127 0.0103 0.3372 0.058 Uiso calc R 1 . .
C C6 -0.0398(7) 0.0669(4) 0.2380(4) 0.0446(9) Uani d . 1 . .
H H6 -0.0879 -0.0101 0.1485 0.054 Uiso calc R 1 . .
N N7 0.3073(6) 0.1521(3) 0.1444(3) 0.0424(9) Uani d D 1 . .
H H7X 0.371(7) 0.061(4) 0.113(5) 0.071(15) Uiso d D 1 . .
C C8 0.3732(6) 0.2709(4) 0.0853(4) 0.0353(8) Uani d . 1 . .
S S9 0.58001(18) 0.24215(10) -0.03037(11) 0.0493(6) Uani d . 1 . .
N N10 0.2718(6) 0.4075(4) 0.1191(4) 0.0508(10) Uani d D 1 . .
H H10X 0.308(7) 0.486(5) 0.083(5) 0.055(12) Uiso d D 1 . .
H H10Y 0.159(5) 0.422(6) 0.173(4) 0.054(12) Uiso d D 1 . .

loop_
_atom_site_aniso_label
_atom_site_aniso_U_11
_atom_site_aniso_U_22
_atom_site_aniso_U_33
_atom_site_aniso_U_12
_atom_site_aniso_U_13
_atom_site_aniso_U_23
Cl1 0.0546(8) 0.0620(8) 0.0427(7) 0.0057(5) 0.0146(5) 0.0001(5)
Cl2 0.0577(8) 0.0636(9) 0.0549(8) 0.0087(5) 0.0328(5) 0.0209(6)
C1 0.0534(19) 0.0253(16) 0.0377(19) 0.0123(14) 0.0214(15) 0.0137(14)
C2 0.0404(18) 0.0334(18) 0.050(2) 0.0026(14) 0.0167(15) 0.0160(16)
C3 0.0453(19) 0.0341(18) 0.0375(19) 0.0122(14) 0.0132(14) 0.0139(15)
C4 0.0433(19) 0.0396(19) 0.042(2) 0.0106(15) 0.0200(15) 0.0195(16)
C5 0.048(2) 0.043(2) 0.051(2) -0.0046(16) 0.0107(18) 0.0127(18)
C6 0.060(2) 0.0344(19) 0.039(2) 0.0023(15) 0.0123(16) 0.0087(15)
N7 0.064(2) 0.0251(15) 0.0460(18) 0.0146(13) 0.0319(14) 0.0136(13)
C8 0.0489(19) 0.0257(16) 0.0338(18) 0.0059(13) 0.0167(14) 0.0091(13)
S9 0.0722(9) 0.0288(7) 0.0572(8) 0.0151(5) 0.0417(6) 0.0175(5)
N10 0.072(2) 0.0312(17) 0.064(2) 0.0175(15) 0.0434(17) 0.0239(15)

loop_
_atom_type_symbol
_atom_type_description
_atom_type_scat_dispersion_real
_atom_type_scat_dispersion_imag
_atom_type_scat_source
C C 0.0033 0.0016 'International Tables Vol C Tables 4.2.6.8 and 6.1.1.4'
H H 0.0000 0.0000 'International Tables Vol C Tables 4.2.6.8 and 6.1.1.4'
N N 0.0061 0.0033 'International Tables Vol C Tables 4.2.6.8 and 6.1.1.4'
Cl Cl 0.1484 0.1585 'International Tables Vol C Tables 4.2.6.8 and 6.1.1.4'
S S 0.1246 0.1234 'International Tables Vol C Tables 4.2.6.8 and 6.1.1.4'

loop_
_geom_angle_atom_site_label_1
_geom_angle_atom_site_label_2
_geom_angle_atom_site_label_3
_geom_angle_site_symmetry_1
_geom_angle_site_symmetry_3
_geom_angle
_geom_angle_publ_flag
C6 C1 C2 . . 120.1(3) ?
C6 C1 N7 . . 120.0(3) ?
C2 C1 N7 . . 120.0(3) ?
C3 C2 C1 . . 119.7(3) ?
C3 C2 H2 . . 120.1 ?
C1 C2 H2 . . 120.1 ?
C2 C3 C4 . . 120.2(3) ?
C2 C3 Cl1 . . 118.9(3) ?
C4 C3 Cl1 . . 120.9(3) ?
C5 C4 C3 . . 119.9(3) ?
C5 C4 Cl2 . . 119.5(3) ?
C3 C4 Cl2 . . 120.6(3) ?
C4 C5 C6 . . 120.0(3) ?
C4 C5 H5 . . 120.0 ?
C6 C5 H5 . . 120.0 ?
C1 C6 C5 . . 120.0(3) ?
C1 C6 H6 . . 120.0 ?
C5 C6 H6 . . 120.0 ?
C8 N7 C1 . . 126.3(3) ?
C8 N7 H7X . . 114(3) ?
C1 N7 H7X . . 119(3) ?
N10 C8 N7 . . 118.0(3) ?
N10 C8 S9 . . 121.7(3) ?
N7 C8 S9 . . 120.4(3) ?
C8 N10 H10X . . 121(3) ?
C8 N10 H10Y . . 123(3) ?
H10X N10 H10Y . . 116(4) ?

loop_
_geom_bond_atom_site_label_1
_geom_bond_atom_site_label_2
_geom_bond_site_symmetry_2
_geom_bond_distance
_geom_bond_publ_flag
Cl1 C3 . 1.733(4) ?
Cl2 C4 . 1.729(4) ?
C1 C6 . 1.382(5) ?
C1 C2 . 1.391(5) ?
C1 N7 . 1.416(5) ?
C2 C3 . 1.378(6) ?
C2 H2 . 0.9300 ?
C3 C4 . 1.389(5) ?
C4 C5 . 1.380(6) ?
C5 C6 . 1.386(5) ?
C5 H5 . 0.9300 ?
C6 H6 . 0.9300 ?
N7 C8 . 1.345(4) ?
N7 H7X . 0.87(2) ?
C8 N10 . 1.312(5) ?
C8 S9 . 1.698(4) ?
N10 H10X . 0.86(3) ?
N10 H10Y . 0.87(3) ?

loop_
_geom_hbond_atom_site_label_D
_geom_hbond_atom_site_label_H
_geom_hbond_atom_site_label_A
_geom_hbond_site_symmetry_A
_geom_hbond_distance_DH
_geom_hbond_distance_HA
_geom_hbond_distance_DA
_geom_hbond_angle_DHA
N7 H7X S9 2_655 0.86(3) 2.51(2) 3.342(3) 161(4)
N10 H10Y Cl1 2_566 0.87(3) 2.80(2) 3.646(3) 163(4)

loop_
_geom_torsion_atom_site_label_1
_geom_torsion_atom_site_label_2
_geom_torsion_atom_site_label_3
_geom_torsion_atom_site_label_4
_geom_torsion_site_symmetry_1
_geom_torsion_site_symmetry_2
_geom_torsion_site_symmetry_3
_geom_torsion_site_symmetry_4
_geom_torsion
_geom_torsion_publ_flag
C6 C1 C2 C3 . . . . -0.7(5) ?
N7 C1 C2 C3 . . . . -178.9(3) ?
C1 C2 C3 C4 . . . . 0.9(5) ?
C1 C2 C3 Cl1 . . . . 179.3(3) ?
C2 C3 C4 C5 . . . . -0.2(5) ?
Cl1 C3 C4 C5 . . . . -178.7(3) ?
C2 C3 C4 Cl2 . . . . -179.5(2) ?
Cl1 C3 C4 Cl2 . . . . 2.1(4) ?
C3 C4 C5 C6 . . . . -0.5(5) ?
Cl2 C4 C5 C6 . . . . 178.7(3) ?
C2 C1 C6 C5 . . . . 0.0(5) ?
N7 C1 C6 C5 . . . . 178.1(3) ?
C4 C5 C6 C1 . . . . 0.6(5) ?
C6 C1 N7 C8 . . . . 121.2(4) ?
C2 C1 N7 C8 . . . . -60.7(5) ?
C1 N7 C8 N10 . . . . -11.2(5) ?
C1 N7 C8 S9 . . . . 169.3(3) ?

loop_
_cod_related_entry_id
_cod_related_entry_database
_cod_related_entry_code
1 ChemSpider 619841
